data_4301341
loop_
_publ_author_name
'Shigeru Yamaguchi'
'Hiroshi Shinokubo'
'Atsuhiro Osuka'

_publ_section_title
;
Double Cleavage of sp2 C-H and sp3 C-H Bonds on One Metal Center:
DMF-Appended Cyclometalated Platinum(II) and -(IV) Porphyrins
;
_journal_name_full 'Inorganic Chemistry'
_journal_page_first 795
_journal_page_last 797
_journal_paper_doi 10.1021/ic8019149
_journal_volume 48
_journal_year 2009
_chemical_formula_moiety 'C68 H74 Cl N5 Ni O Pt, 3(C Cl4)'
_chemical_formula_sum 'C71 H74 Cl13 N5 Ni O Pt'
_chemical_formula_weight 1728.00
_chemical_name_systematic
; 
 ? 
;
_space_group_IT_number 2
_symmetry_cell_setting triclinic
_symmetry_Int_Tables_number 2
_symmetry_space_group_name_Hall '-P 1'
_symmetry_space_group_name_H-M 'P -1'
_atom_sites_solution_hydrogens geom
_atom_sites_solution_primary direct
_atom_sites_solution_secondary difmap
_audit_creation_method SHELXL-97
_cell_angle_alpha 99.387(5)
_cell_angle_beta 103.850(5)
_cell_angle_gamma 93.508(5)
_cell_formula_units_Z 2
_cell_length_a 11.841(5)
_cell_length_b 16.521(5)
_cell_length_c 19.620(5)
_cell_measurement_reflns_used 9009
_cell_measurement_temperature 90(2)
_cell_measurement_theta_max 28.18
_cell_measurement_theta_min 2.22
_cell_volume 3656(2)
_computing_cell_refinement 'Bruker SMART'
_computing_data_collection 'Bruker SMART'
_computing_data_reduction 'Bruker SAINT'
_computing_molecular_graphics 'Bruker SHELXTL'
_computing_publication_material 'Bruker SHELXTL'
_computing_structure_refinement 'SHELXL-97 (Sheldrick, 1997)'
_computing_structure_solution 'SHELXS-97 (Sheldrick, 1990)'
_diffrn_ambient_temperature 90(2)
_diffrn_detector_area_resol_mean 8.366
_diffrn_measured_fraction_theta_full 0.864
_diffrn_measured_fraction_theta_max 0.864
_diffrn_measurement_device_type 'CCD area detector'
_diffrn_measurement_method 'phi and omega scans'
_diffrn_radiation_monochromator graphite
_diffrn_radiation_source 'fine-focus sealed tube'
_diffrn_radiation_type MoK\a
_diffrn_radiation_wavelength 0.71069
_diffrn_reflns_av_R_equivalents 0.0438
_diffrn_reflns_av_sigmaI/netI 0.0976
_diffrn_reflns_limit_h_max 15
_diffrn_reflns_limit_h_min -15
_diffrn_reflns_limit_k_max 21
_diffrn_reflns_limit_k_min -20
_diffrn_reflns_limit_l_max 25
_diffrn_reflns_limit_l_min -20
_diffrn_reflns_number 22075
_diffrn_reflns_theta_full 28.21
_diffrn_reflns_theta_max 28.21
_diffrn_reflns_theta_min 1.09
_exptl_absorpt_coefficient_mu 2.690
_exptl_absorpt_correction_T_max 0.7747
_exptl_absorpt_correction_T_min 0.4992
_exptl_absorpt_correction_type empirical
_exptl_crystal_colour violet
_exptl_crystal_density_diffrn 1.569
_exptl_crystal_density_method 'not measured'
_exptl_crystal_description prism
_exptl_crystal_F_000 1740
_exptl_crystal_size_max 0.30
_exptl_crystal_size_mid 0.20
_exptl_crystal_size_min 0.10
_refine_diff_density_max 5.253
_refine_diff_density_min -3.888
_refine_diff_density_rms 0.290
_refine_ls_extinction_method none
_refine_ls_goodness_of_fit_ref 1.006
_refine_ls_hydrogen_treatment constr
_refine_ls_matrix_type full
_refine_ls_number_parameters 847
_refine_ls_number_reflns 15567
_refine_ls_number_restraints 48
_refine_ls_restrained_S_all 1.006
_refine_ls_R_factor_all 0.0940
_refine_ls_R_factor_gt 0.0807
_refine_ls_shift/su_max 0.001
_refine_ls_shift/su_mean 0.000
_refine_ls_structure_factor_coef Fsqd
_refine_ls_weighting_details 'calc w=1/[\s^2^(Fo^2^)+(0.1657P)^2^+0.0000P] where P=(Fo^2^+2Fc^2^)/3'
_refine_ls_weighting_scheme calc
_refine_ls_wR_factor_gt 0.2242
_refine_ls_wR_factor_ref 0.2353
_reflns_number_gt 12284
_reflns_number_total 15567
_reflns_threshold_expression >2sigma(I)
_cod_data_source_file ic8019149_si_002_3.cif
_cod_data_source_block 4
_cod_depositor_comments
;
The following automatic conversions were performed:
'_symmetry_cell_setting' value 'Triclinic' changed to 'triclinic'
according to '/home/saulius/struct/CIF-dictionaries/cif_core.dic'
dictionary named 'cif_core.dic' version 2.4.1 from 2010-06-29.

Automatic conversion script
Id: cif_fix_enum 1527 2010-12-29 10:47:43Z saulius 
;
_cod_database_code 4301341

loop_
_symmetry_equiv_pos_as_xyz
'x, y, z'
'-x, -y, -z'

loop_
_atom_site_label
_atom_site_type_symbol
_atom_site_fract_x
_atom_site_fract_y
_atom_site_fract_z
_atom_site_U_iso_or_equiv
_atom_site_adp_type
_atom_site_occupancy
_atom_site_symmetry_multiplicity
_atom_site_calc_flag
_atom_site_refinement_flags
_atom_site_disorder_assembly
_atom_site_disorder_group
C1 C 0.1121(6) 0.5948(4) 0.5637(4) 0.0164(13) Uani 1 1 d U . .
C2 C 0.1509(7) 0.5436(5) 0.5088(4) 0.0180(15) Uani 1 1 d U . .
C3 C 0.1777(7) 0.4739(4) 0.5344(4) 0.0180(15) Uani 1 1 d . . .
H3 H 0.1996 0.4261 0.5087 0.022 Uiso 1 1 calc R . .
C4 C 0.1678(6) 0.4840(4) 0.6055(4) 0.0158(15) Uani 1 1 d . . .
C5 C 0.2107(7) 0.4321(4) 0.6530(4) 0.0169(15) Uani 1 1 d . . .
C6 C 0.2230(7) 0.4561(5) 0.7266(4) 0.0189(16) Uani 1 1 d . . .
C7 C 0.2954(8) 0.4192(5) 0.7796(4) 0.0235(17) Uani 1 1 d . . .
H7 H 0.3294 0.3690 0.7719 0.028 Uiso 1 1 calc R . .
C8 C 0.3060(7) 0.4695(5) 0.8428(4) 0.0205(16) Uani 1 1 d . . .
H8 H 0.3527 0.4626 0.8878 0.025 Uiso 1 1 calc R . .
C9 C 0.2343(7) 0.5350(5) 0.8302(4) 0.0171(15) Uani 1 1 d . . .
C10 C 0.2123(6) 0.5939(5) 0.8819(4) 0.0159(15) Uani 1 1 d . . .
C11 C 0.1219(7) 0.6424(4) 0.8666(4) 0.0168(15) Uani 1 1 d . . .
C12 C 0.0717(7) 0.6859(5) 0.9196(4) 0.0202(16) Uani 1 1 d . . .
H12 H 0.1027 0.6948 0.9699 0.024 Uiso 1 1 calc R . .
C13 C -0.0283(7) 0.7117(5) 0.8843(4) 0.0189(16) Uani 1 1 d . . .
H13 H -0.0837 0.7388 0.9052 0.023 Uiso 1 1 calc R . .
C14 C -0.0350(7) 0.6908(5) 0.8096(4) 0.0174(15) Uani 1 1 d . . .
C15 C -0.1178(6) 0.7149(4) 0.7553(4) 0.0161(15) Uani 1 1 d . . .
C16 C -0.1015(7) 0.7095(5) 0.6865(4) 0.0175(15) Uani 1 1 d . . .
C17 C -0.1624(7) 0.7518(5) 0.6336(4) 0.0213(16) Uani 1 1 d . . .
H17 H -0.2302 0.7794 0.6349 0.026 Uiso 1 1 calc R . .
C18 C -0.1048(7) 0.7454(5) 0.5809(4) 0.0208(15) Uani 1 1 d U . .
H18 H -0.1234 0.7694 0.5392 0.025 Uiso 1 1 calc R . .
C19 C -0.0108(7) 0.6955(5) 0.5999(4) 0.0170(14) Uani 1 1 d U . .
C20 C 0.0601(7) 0.6651(4) 0.5543(4) 0.0199(14) Uani 1 1 d U . .
C21 C 0.2593(7) 0.3555(5) 0.6277(4) 0.0167(15) Uani 1 1 d . . .
C22 C 0.3555(7) 0.3624(5) 0.5993(4) 0.0183(15) Uani 1 1 d . . .
H22 H 0.3883 0.4153 0.5965 0.022 Uiso 1 1 calc R . .
C23 C 0.4039(7) 0.2927(5) 0.5752(4) 0.0212(16) Uani 1 1 d . . .
C24 C 0.3584(8) 0.2157(5) 0.5833(4) 0.0241(17) Uani 1 1 d . . .
H24 H 0.3916 0.1676 0.5671 0.029 Uiso 1 1 calc R . .
C25 C 0.2656(7) 0.2080(5) 0.6145(4) 0.0208(16) Uani 1 1 d . . .
C26 C 0.2144(7) 0.2779(5) 0.6358(4) 0.0206(16) Uani 1 1 d . . .
H26 H 0.1492 0.2733 0.6558 0.025 Uiso 1 1 calc R . .
C27 C 0.5149(8) 0.3016(5) 0.5481(5) 0.0248(18) Uani 1 1 d . . .
C28 C 0.5375(10) 0.2204(6) 0.5058(6) 0.040(2) Uani 1 1 d . . .
H28A H 0.5556 0.1805 0.5377 0.060 Uiso 1 1 calc R . .
H28B H 0.6037 0.2303 0.4853 0.060 Uiso 1 1 calc R . .
H28C H 0.4677 0.1984 0.4673 0.060 Uiso 1 1 calc R . .
C29 C 0.6166(8) 0.3286(7) 0.6129(5) 0.039(2) Uani 1 1 d . . .
H29A H 0.6268 0.2848 0.6412 0.058 Uiso 1 1 calc R . .
H29B H 0.6010 0.3788 0.6419 0.058 Uiso 1 1 calc R . .
H29C H 0.6880 0.3398 0.5975 0.058 Uiso 1 1 calc R . .
C30 C 0.5051(11) 0.3664(8) 0.4991(7) 0.058(4) Uani 1 1 d . . .
H30A H 0.5094 0.4215 0.5278 0.087 Uiso 1 1 calc R . .
H30B H 0.4302 0.3546 0.4630 0.087 Uiso 1 1 calc R . .
H30C H 0.5693 0.3642 0.4756 0.087 Uiso 1 1 calc R . .
C31 C 0.2196(8) 0.1207(5) 0.6222(5) 0.0234(17) Uani 1 1 d . . .
C32 C 0.1331(9) 0.0817(5) 0.5504(5) 0.036(2) Uani 1 1 d . . .
H32A H 0.1706 0.0851 0.5113 0.054 Uiso 1 1 calc R . .
H32B H 0.0634 0.1116 0.5435 0.054 Uiso 1 1 calc R . .
H32C H 0.1103 0.0238 0.5507 0.054 Uiso 1 1 calc R . .
C33 C 0.3197(8) 0.0674(5) 0.6392(5) 0.030(2) Uani 1 1 d . . .
H33A H 0.3787 0.0959 0.6818 0.045 Uiso 1 1 calc R . .
H33B H 0.3551 0.0574 0.5987 0.045 Uiso 1 1 calc R . .
H33C H 0.2894 0.0146 0.6481 0.045 Uiso 1 1 calc R . .
C34 C 0.1549(10) 0.1247(6) 0.6811(6) 0.039(2) Uani 1 1 d . . .
H34A H 0.1404 0.0691 0.6907 0.059 Uiso 1 1 calc R . .
H34B H 0.0801 0.1471 0.6657 0.059 Uiso 1 1 calc R . .
H34C H 0.2026 0.1604 0.7246 0.059 Uiso 1 1 calc R . .
C35 C 0.2817(7) 0.6045(5) 0.9571(4) 0.0161(15) Uani 1 1 d . . .
C36 C 0.2688(7) 0.5460(5) 0.9999(4) 0.0217(16) Uani 1 1 d . . .
H36 H 0.2173 0.4969 0.9802 0.026 Uiso 1 1 calc R . .
C37 C 0.3319(7) 0.5599(5) 1.0715(4) 0.0201(16) Uani 1 1 d . . .
C38 C 0.4091(7) 0.6308(5) 1.0978(4) 0.0207(16) Uani 1 1 d . . .
H38 H 0.4532 0.6394 1.1462 0.025 Uiso 1 1 calc R . .
C39 C 0.4254(7) 0.6898(5) 1.0572(4) 0.0184(15) Uani 1 1 d . . .
C40 C 0.3570(7) 0.6754(5) 0.9859(4) 0.0179(15) Uani 1 1 d . . .
H40 H 0.3630 0.7156 0.9570 0.021 Uiso 1 1 calc R . .
C41 C 0.3130(8) 0.4950(5) 1.1177(5) 0.0252(18) Uani 1 1 d . . .
C42 C 0.1803(9) 0.4759(7) 1.1094(6) 0.040(2) Uani 1 1 d . . .
H42A H 0.1678 0.4345 1.1380 0.060 Uiso 1 1 calc R . .
H42B H 0.1414 0.4547 1.0590 0.060 Uiso 1 1 calc R . .
H42C H 0.1479 0.5265 1.1258 0.060 Uiso 1 1 calc R . .
C43 C 0.3617(12) 0.4162(6) 1.0904(6) 0.048(3) Uani 1 1 d . . .
H43A H 0.4435 0.4290 1.0902 0.072 Uiso 1 1 calc R . .
H43B H 0.3159 0.3928 1.0418 0.072 Uiso 1 1 calc R . .
H43C H 0.3571 0.3762 1.1217 0.072 Uiso 1 1 calc R . .
C44 C 0.3722(8) 0.5254(7) 1.1952(5) 0.036(2) Uani 1 1 d . . .
H44A H 0.3635 0.4816 1.2223 0.053 Uiso 1 1 calc R . .
H44B H 0.3362 0.5735 1.2133 0.053 Uiso 1 1 calc R . .
H44C H 0.4554 0.5411 1.2005 0.053 Uiso 1 1 calc R . .
C45 C 0.5115(7) 0.7675(5) 1.0881(5) 0.0250(18) Uani 1 1 d . . .
C46 C 0.5058(11) 0.8270(6) 1.0347(6) 0.046(3) Uani 1 1 d . . .
H46A H 0.5544 0.8788 1.0585 0.069 Uiso 1 1 calc R . .
H46B H 0.4247 0.8384 1.0174 0.069 Uiso 1 1 calc R . .
H46C H 0.5347 0.8018 0.9943 0.069 Uiso 1 1 calc R . .
C47 C 0.4833(12) 0.8113(8) 1.1561(7) 0.063(4) Uani 1 1 d . . .
H47A H 0.4978 0.7763 1.1924 0.095 Uiso 1 1 calc R . .
H47B H 0.4010 0.8219 1.1454 0.095 Uiso 1 1 calc R . .
H47C H 0.5331 0.8637 1.1740 0.095 Uiso 1 1 calc R . .
C48 C 0.6346(9) 0.7440(7) 1.1062(7) 0.045(3) Uani 1 1 d . . .
H48A H 0.6878 0.7921 1.1341 0.068 Uiso 1 1 calc R . .
H48B H 0.6576 0.7247 1.0620 0.068 Uiso 1 1 calc R . .
H48C H 0.6384 0.6998 1.1342 0.068 Uiso 1 1 calc R . .
C49 C -0.2180(7) 0.7565(4) 0.7720(4) 0.0178(15) Uani 1 1 d . . .
C50 C -0.3312(7) 0.7199(5) 0.7451(4) 0.0177(15) Uani 1 1 d . . .
H50 H -0.3456 0.6689 0.7124 0.021 Uiso 1 1 calc R . .
C51 C -0.4249(6) 0.7555(4) 0.7646(4) 0.0149(14) Uani 1 1 d . . .
C52 C -0.4008(7) 0.8295(5) 0.8142(4) 0.0221(17) Uani 1 1 d . . .
H52 H -0.4637 0.8543 0.8286 0.027 Uiso 1 1 calc R . .
C53 C -0.2866(7) 0.8681(5) 0.8432(4) 0.0210(16) Uani 1 1 d . . .
C54 C -0.1975(7) 0.8321(5) 0.8209(4) 0.0201(16) Uani 1 1 d . . .
H54 H -0.1200 0.8585 0.8387 0.024 Uiso 1 1 calc R . .
C55 C -0.5524(7) 0.7168(5) 0.7349(4) 0.0212(16) Uani 1 1 d . . .
C56 C -0.5616(8) 0.6269(6) 0.6946(5) 0.031(2) Uani 1 1 d . . .
H56A H -0.5313 0.6264 0.6523 0.046 Uiso 1 1 calc R . .
H56B H -0.6437 0.6035 0.6800 0.046 Uiso 1 1 calc R . .
H56C H -0.5157 0.5940 0.7262 0.046 Uiso 1 1 calc R . .
C57 C -0.6200(7) 0.7684(6) 0.6831(5) 0.030(2) Uani 1 1 d . . .
H57A H -0.6176 0.8250 0.7084 0.045 Uiso 1 1 calc R . .
H57B H -0.7015 0.7441 0.6649 0.045 Uiso 1 1 calc R . .
H57C H -0.5839 0.7689 0.6431 0.045 Uiso 1 1 calc R . .
C58 C -0.6119(7) 0.7148(5) 0.7974(5) 0.0266(18) Uani 1 1 d . . .
H58A H -0.5715 0.6799 0.8293 0.040 Uiso 1 1 calc R . .
H58B H -0.6940 0.6923 0.7781 0.040 Uiso 1 1 calc R . .
H58C H -0.6076 0.7709 0.8242 0.040 Uiso 1 1 calc R . .
C59 C -0.2589(8) 0.9474(5) 0.8993(5) 0.0268(18) Uani 1 1 d . . .
C60 C -0.3647(10) 0.9749(8) 0.9228(7) 0.051(3) Uani 1 1 d U . .
H60A H -0.3399 1.0191 0.9648 0.077 Uiso 1 1 calc R . .
H60B H -0.4059 0.9282 0.9350 0.077 Uiso 1 1 calc R . .
H60C H -0.4170 0.9952 0.8840 0.077 Uiso 1 1 calc R . .
C61 C -0.2027(12) 1.0159(8) 0.8739(8) 0.060(3) Uani 1 1 d U . .
H61A H -0.2587 1.0311 0.8336 0.089 Uiso 1 1 calc R . .
H61B H -0.1340 0.9978 0.8585 0.089 Uiso 1 1 calc R . .
H61C H -0.1786 1.0637 0.9128 0.089 Uiso 1 1 calc R . .
C62 C -0.1737(13) 0.9304(9) 0.9662(7) 0.070(4) Uani 1 1 d U . .
H62A H -0.0942 0.9333 0.9596 0.105 Uiso 1 1 calc R . .
H62B H -0.1956 0.8754 0.9744 0.105 Uiso 1 1 calc R . .
H62C H -0.1766 0.9718 1.0075 0.105 Uiso 1 1 calc R . .
C63 C 0.1418(7) 0.5547(5) 0.4360(4) 0.0210(16) Uani 1 1 d . . .
C64 C 0.1768(7) 0.4958(5) 0.3882(4) 0.0216(16) Uani 1 1 d . . .
H64 H 0.2143 0.4512 0.4052 0.026 Uiso 1 1 calc R . .
C65 C 0.1586(8) 0.5001(5) 0.3176(4) 0.0262(18) Uani 1 1 d . . .
H65 H 0.1866 0.4607 0.2864 0.031 Uiso 1 1 calc R . .
C66 C 0.0985(8) 0.5632(6) 0.2918(5) 0.031(2) Uani 1 1 d . . .
H66 H 0.0777 0.5646 0.2422 0.037 Uiso 1 1 calc R . .
C67 C 0.0696(7) 0.6243(5) 0.3412(4) 0.0241(17) Uani 1 1 d . . .
H67 H 0.0303 0.6687 0.3251 0.029 Uiso 1 1 calc R . .
C1C C 0.1077(9) 0.8276(6) 0.5449(5) 0.032(2) Uani 1 1 d . . .
C1S C 0.9763(9) 0.2642(6) 0.8636(5) 0.031(2) Uani 1 1 d . . .
C2S C 0.6817(10) 0.0063(6) 0.6501(6) 0.038(2) Uani 1 1 d . . .
C3S C 0.1812(9) 0.9323(6) 0.8223(5) 0.034(2) Uani 1 1 d . . .
Cl1 Cl 0.1464(2) 0.81128(14) 0.40317(13) 0.0343(5) Uani 1 1 d . . .
Cl10 Cl 0.1050(4) 0.8748(3) 0.74016(19) 0.0900(14) Uani 1 1 d . . .
Cl11 Cl 0.1122(3) 1.0207(2) 0.8396(2) 0.0610(9) Uani 1 1 d . . .
Cl12 Cl 0.3227(3) 0.96231(19) 0.8193(3) 0.0813(13) Uani 1 1 d . . .
Cl1S Cl 1.0407(3) 0.20749(18) 0.92921(15) 0.0488(7) Uani 1 1 d . . .
Cl2S Cl 0.9537(3) 0.2060(2) 0.77926(15) 0.0642(9) Uani 1 1 d . . .
Cl3S Cl 0.8406(2) 0.29023(19) 0.87629(14) 0.0465(6) Uani 1 1 d . . .
Cl4S Cl 1.0710(3) 0.3520(2) 0.8706(2) 0.0734(12) Uani 1 1 d . . .
Cl5S Cl 0.8331(3) -0.00573(18) 0.67194(18) 0.0533(7) Uani 1 1 d . . .
Cl6S Cl 0.6047(3) -0.07188(18) 0.67629(16) 0.0532(7) Uani 1 1 d . . .
Cl7S Cl 0.6320(3) 0.00245(18) 0.55821(15) 0.0557(8) Uani 1 1 d . . .
Cl8S Cl 0.6596(3) 0.10356(16) 0.69491(15) 0.0444(6) Uani 1 1 d . . .
Cl9S Cl 0.1779(4) 0.87047(18) 0.88627(18) 0.0646(9) Uani 1 1 d . . .
N1 N 0.1244(5) 0.5580(4) 0.6232(3) 0.0144(12) Uani 1 1 d . . .
N2 N 0.1839(5) 0.5271(4) 0.7576(3) 0.0132(12) Uani 1 1 d . . .
N3 N 0.0569(5) 0.6469(4) 0.7993(3) 0.0142(12) Uani 1 1 d . . .
N4 N -0.0105(5) 0.6712(4) 0.6643(3) 0.0138(12) Uani 1 1 d . . .
N5 N 0.0980(6) 0.6207(4) 0.4137(4) 0.0197(14) Uani 1 1 d . . .
Ni1 Ni 0.08840(8) 0.60098(5) 0.71095(5) 0.0133(2) Uani 1 1 d . . .
O1C O 0.1247(7) 0.8849(4) 0.5865(4) 0.0468(19) Uani 1 1 d . . .
Pt1 Pt 0.09389(3) 0.728903(18) 0.481729(16) 0.02027(12) Uani 1 1 d . . .

loop_
_atom_site_aniso_label
_atom_site_aniso_U_11
_atom_site_aniso_U_22
_atom_site_aniso_U_33
_atom_site_aniso_U_23
_atom_site_aniso_U_13
_atom_site_aniso_U_12
C1 0.012(3) 0.013(3) 0.020(3) -0.001(3) 0.000(3) -0.011(2)
C2 0.013(3) 0.019(3) 0.016(3) -0.001(3) -0.002(3) -0.012(3)
C3 0.017(4) 0.011(3) 0.019(4) -0.005(3) 0.000(3) -0.009(3)
C4 0.010(4) 0.013(3) 0.022(4) -0.002(3) 0.004(3) -0.006(3)
C5 0.017(4) 0.013(3) 0.018(4) -0.002(3) 0.005(3) -0.010(3)
C6 0.021(4) 0.015(4) 0.017(4) -0.005(3) 0.005(3) -0.009(3)
C7 0.031(5) 0.016(4) 0.024(4) 0.002(3) 0.011(4) -0.002(3)
C8 0.023(4) 0.019(4) 0.021(4) 0.004(3) 0.009(3) 0.001(3)
C9 0.015(4) 0.016(4) 0.017(4) 0.001(3) 0.002(3) -0.006(3)
C10 0.012(4) 0.018(4) 0.013(3) 0.001(3) -0.001(3) -0.004(3)
C11 0.019(4) 0.012(3) 0.015(4) -0.004(3) 0.004(3) -0.009(3)
C12 0.025(4) 0.017(4) 0.017(4) -0.001(3) 0.006(3) -0.003(3)
C13 0.023(4) 0.018(4) 0.018(4) -0.001(3) 0.012(3) 0.001(3)
C14 0.020(4) 0.012(3) 0.017(4) 0.001(3) 0.003(3) -0.006(3)
C15 0.012(4) 0.011(3) 0.020(4) -0.001(3) 0.000(3) -0.008(3)
C16 0.013(4) 0.015(4) 0.018(4) -0.004(3) -0.002(3) -0.010(3)
C17 0.026(4) 0.013(4) 0.019(4) 0.000(3) -0.003(3) 0.000(3)
C18 0.015(4) 0.022(4) 0.019(3) 0.003(3) -0.003(3) -0.004(3)
C19 0.014(3) 0.014(3) 0.017(3) -0.002(2) -0.003(3) -0.005(2)
C20 0.026(3) 0.009(3) 0.018(3) 0.000(2) 0.000(3) -0.013(2)
C21 0.015(4) 0.017(4) 0.014(3) 0.000(3) -0.001(3) -0.003(3)
C22 0.018(4) 0.016(4) 0.017(4) -0.002(3) 0.001(3) -0.005(3)
C23 0.024(4) 0.021(4) 0.017(4) 0.000(3) 0.006(3) -0.003(3)
C24 0.030(5) 0.016(4) 0.023(4) 0.000(3) 0.004(4) -0.001(3)
C25 0.025(4) 0.014(4) 0.020(4) 0.001(3) 0.002(3) -0.003(3)
C26 0.027(4) 0.017(4) 0.017(4) 0.001(3) 0.005(3) -0.002(3)
C27 0.028(5) 0.022(4) 0.025(4) -0.001(3) 0.011(4) 0.003(3)
C28 0.042(6) 0.033(5) 0.044(6) -0.010(4) 0.021(5) 0.003(4)
C29 0.025(5) 0.051(6) 0.038(6) -0.003(5) 0.014(4) -0.005(4)
C30 0.055(7) 0.075(9) 0.073(9) 0.042(7) 0.047(7) 0.025(7)
C31 0.030(5) 0.008(3) 0.031(5) 0.003(3) 0.006(4) 0.003(3)
C32 0.043(6) 0.015(4) 0.040(5) 0.006(4) -0.007(5) -0.005(4)
C33 0.024(5) 0.022(4) 0.037(5) 0.007(4) -0.002(4) -0.004(3)
C34 0.050(6) 0.025(5) 0.050(6) 0.011(4) 0.025(5) -0.001(4)
C35 0.017(4) 0.016(4) 0.013(3) -0.002(3) 0.005(3) 0.001(3)
C36 0.022(4) 0.019(4) 0.024(4) 0.003(3) 0.007(3) -0.005(3)
C37 0.020(4) 0.021(4) 0.019(4) 0.003(3) 0.005(3) 0.002(3)
C38 0.020(4) 0.024(4) 0.014(4) -0.001(3) 0.000(3) -0.001(3)
C39 0.015(4) 0.012(3) 0.023(4) -0.008(3) 0.003(3) -0.005(3)
C40 0.015(4) 0.016(4) 0.023(4) 0.004(3) 0.006(3) -0.001(3)
C41 0.027(5) 0.025(4) 0.025(4) 0.009(3) 0.006(4) 0.000(3)
C42 0.042(6) 0.041(6) 0.038(5) 0.016(5) 0.014(5) -0.014(5)
C43 0.081(9) 0.031(6) 0.039(6) 0.019(5) 0.020(6) 0.009(5)
C44 0.027(5) 0.047(6) 0.032(5) 0.016(4) 0.003(4) -0.011(4)
C45 0.022(4) 0.017(4) 0.028(4) -0.002(3) -0.002(4) -0.006(3)
C46 0.060(7) 0.014(4) 0.052(7) 0.010(4) -0.008(5) -0.011(4)
C47 0.070(9) 0.051(7) 0.055(8) -0.037(6) 0.034(7) -0.038(6)
C48 0.028(5) 0.034(6) 0.065(8) 0.010(5) -0.001(5) -0.009(4)
C49 0.020(4) 0.010(3) 0.023(4) -0.002(3) 0.011(3) -0.001(3)
C50 0.022(4) 0.015(3) 0.017(4) 0.005(3) 0.004(3) 0.006(3)
C51 0.010(4) 0.013(3) 0.018(4) 0.000(3) 0.000(3) -0.005(3)
C52 0.019(4) 0.022(4) 0.022(4) 0.000(3) 0.004(3) -0.001(3)
C53 0.022(4) 0.016(4) 0.020(4) -0.004(3) 0.001(3) 0.000(3)
C54 0.013(4) 0.019(4) 0.022(4) -0.006(3) -0.002(3) -0.005(3)
C55 0.019(4) 0.020(4) 0.024(4) 0.002(3) 0.007(3) -0.008(3)
C56 0.020(5) 0.026(5) 0.039(5) -0.008(4) 0.006(4) -0.009(3)
C57 0.017(4) 0.037(5) 0.032(5) 0.008(4) -0.003(4) -0.005(4)
C58 0.022(4) 0.025(4) 0.032(5) 0.005(4) 0.007(4) -0.005(3)
C59 0.025(5) 0.022(4) 0.024(4) -0.010(3) -0.002(4) -0.002(3)
C60 0.040(5) 0.051(6) 0.055(6) -0.018(5) 0.015(5) 0.002(5)
C61 0.068(7) 0.044(6) 0.066(7) -0.003(5) 0.027(6) -0.010(5)
C62 0.075(7) 0.059(7) 0.054(6) -0.018(5) -0.009(6) 0.024(6)
C63 0.018(4) 0.021(4) 0.020(4) -0.002(3) 0.003(3) -0.014(3)
C64 0.019(4) 0.022(4) 0.020(4) 0.001(3) 0.000(3) -0.007(3)
C65 0.031(5) 0.026(4) 0.019(4) -0.006(3) 0.011(4) -0.010(4)
C66 0.038(5) 0.036(5) 0.014(4) 0.001(4) 0.005(4) -0.015(4)
C67 0.022(4) 0.030(4) 0.017(4) 0.009(3) -0.002(3) -0.002(3)
C1C 0.047(6) 0.018(4) 0.037(5) 0.011(4) 0.020(5) -0.001(4)
C1S 0.038(5) 0.032(5) 0.022(4) 0.002(4) 0.007(4) -0.008(4)
C2S 0.045(6) 0.035(5) 0.035(5) 0.008(4) 0.007(5) 0.002(4)
C3S 0.036(5) 0.029(5) 0.033(5) -0.004(4) 0.008(4) -0.004(4)
Cl1 0.0440(13) 0.0291(11) 0.0362(12) 0.0175(10) 0.0159(10) 0.0000(10)
Cl10 0.086(3) 0.107(3) 0.0481(19) -0.033(2) 0.0082(19) -0.052(2)
Cl11 0.069(2) 0.0559(18) 0.077(2) 0.0248(17) 0.0410(18) 0.0285(16)
Cl12 0.0301(16) 0.0381(16) 0.167(4) -0.007(2) 0.030(2) -0.0124(12)
Cl1S 0.0614(18) 0.0530(16) 0.0435(14) 0.0220(13) 0.0215(13) 0.0250(14)
Cl2S 0.077(2) 0.078(2) 0.0299(14) -0.0142(14) 0.0155(15) 0.0078(18)
Cl3S 0.0413(15) 0.0645(18) 0.0378(14) 0.0112(13) 0.0137(12) 0.0172(13)
Cl4S 0.0402(17) 0.0521(18) 0.110(3) 0.0391(19) -0.0236(17) -0.0230(14)
Cl5S 0.0441(16) 0.0454(16) 0.0668(19) 0.0084(14) 0.0077(14) 0.0067(13)
Cl6S 0.068(2) 0.0394(15) 0.0479(16) 0.0113(12) 0.0099(14) -0.0192(13)
Cl7S 0.080(2) 0.0451(16) 0.0352(14) 0.0080(12) 0.0053(14) -0.0094(15)
Cl8S 0.0514(16) 0.0330(13) 0.0502(15) 0.0036(11) 0.0185(13) 0.0042(11)
Cl9S 0.102(3) 0.0347(15) 0.0552(18) 0.0100(13) 0.0155(18) 0.0032(16)
N1 0.014(3) 0.012(3) 0.014(3) 0.000(2) 0.001(2) -0.006(2)
N2 0.008(3) 0.011(3) 0.019(3) -0.001(2) 0.005(2) 0.001(2)
N3 0.016(3) 0.010(3) 0.017(3) -0.001(2) 0.008(3) -0.002(2)
N4 0.003(3) 0.014(3) 0.020(3) -0.004(2) 0.001(2) -0.003(2)
N5 0.016(3) 0.028(4) 0.017(3) 0.009(3) 0.004(3) 0.003(3)
Ni1 0.0134(5) 0.0100(4) 0.0139(5) -0.0007(3) 0.0018(4) -0.0030(3)
O1C 0.072(6) 0.023(4) 0.039(4) 0.003(3) 0.006(4) -0.013(3)
Pt1 0.0245(2) 0.01701(18) 0.01864(18) 0.00550(12) 0.00388(13) -0.00249(12)

loop_
_atom_type_symbol
_atom_type_description
_atom_type_scat_dispersion_real
_atom_type_scat_dispersion_imag
_atom_type_scat_source
C C 0.0033 0.0016 'International Tables Vol C Tables 4.2.6.8 and 6.1.1.4'
H H 0.0000 0.0000 'International Tables Vol C Tables 4.2.6.8 and 6.1.1.4'
N N 0.0061 0.0033 'International Tables Vol C Tables 4.2.6.8 and 6.1.1.4'
Cl Cl 0.1484 0.1585 'International Tables Vol C Tables 4.2.6.8 and 6.1.1.4'
Ni Ni 0.3393 1.1124 'International Tables Vol C Tables 4.2.6.8 and 6.1.1.4'
Pt Pt -1.7033 8.3905 'International Tables Vol C Tables 4.2.6.8 and 6.1.1.4'
O O 0.0106 0.0060 'International Tables Vol C Tables 4.2.6.8 and 6.1.1.4'

loop_
_geom_angle_atom_site_label_1
_geom_angle_atom_site_label_2
_geom_angle_atom_site_label_3
_geom_angle
_geom_angle_site_symmetry_1
_geom_angle_site_symmetry_3
_geom_angle_publ_flag
C20 C1 N1 125.9(7) . . ?
C20 C1 C2 123.6(7) . . ?
N1 C1 C2 110.2(7) . . ?
C3 C2 C1 105.5(7) . . ?
C3 C2 C63 125.3(8) . . ?
C1 C2 C63 128.1(7) . . ?
C2 C3 C4 108.8(7) . . ?
C2 C3 H3 125.6 . . ?
C4 C3 H3 125.6 . . ?
N1 C4 C5 125.4(7) . . ?
N1 C4 C3 109.7(6) . . ?
C5 C4 C3 124.4(7) . . ?
C4 C5 C6 121.0(7) . . ?
C4 C5 C21 120.1(7) . . ?
C6 C5 C21 118.4(7) . . ?
N2 C6 C5 124.5(7) . . ?
N2 C6 C7 110.9(7) . . ?
C5 C6 C7 123.7(8) . . ?
C8 C7 C6 106.5(7) . . ?
C8 C7 H7 126.7 . . ?
C6 C7 H7 126.7 . . ?
C7 C8 C9 107.9(7) . . ?
C7 C8 H8 126.0 . . ?
C9 C8 H8 126.0 . . ?
C10 C9 N2 124.6(7) . . ?
C10 C9 C8 125.6(7) . . ?
N2 C9 C8 109.7(7) . . ?
C9 C10 C11 121.5(7) . . ?
C9 C10 C35 120.6(7) . . ?
C11 C10 C35 117.8(7) . . ?
N3 C11 C10 125.5(7) . . ?
N3 C11 C12 110.2(7) . . ?
C10 C11 C12 123.7(7) . . ?
C13 C12 C11 106.8(7) . . ?
C13 C12 H12 126.6 . . ?
C11 C12 H12 126.6 . . ?
C12 C13 C14 107.3(7) . . ?
C12 C13 H13 126.4 . . ?
C14 C13 H13 126.4 . . ?
N3 C14 C15 124.6(7) . . ?
N3 C14 C13 109.9(7) . . ?
C15 C14 C13 125.4(7) . . ?
C14 C15 C16 121.2(7) . . ?
C14 C15 C49 119.8(7) . . ?
C16 C15 C49 118.6(7) . . ?
C15 C16 N4 123.8(7) . . ?
C15 C16 C17 125.0(7) . . ?
N4 C16 C17 110.6(7) . . ?
C18 C17 C16 107.0(7) . . ?
C18 C17 H17 126.5 . . ?
C16 C17 H17 126.5 . . ?
C17 C18 C19 107.3(7) . . ?
C17 C18 H18 126.4 . . ?
C19 C18 H18 126.4 . . ?
N4 C19 C20 124.4(7) . . ?
N4 C19 C18 110.2(7) . . ?
C20 C19 C18 124.7(7) . . ?
C1 C20 C19 119.4(7) . . ?
C1 C20 Pt1 119.9(6) . . ?
C19 C20 Pt1 120.6(6) . . ?
C22 C21 C26 120.2(7) . . ?
C22 C21 C5 118.4(7) . . ?
C26 C21 C5 121.3(7) . . ?
C23 C22 C21 120.3(7) . . ?
C23 C22 H22 119.8 . . ?
C21 C22 H22 119.8 . . ?
C22 C23 C24 119.0(7) . . ?
C22 C23 C27 119.7(7) . . ?
C24 C23 C27 120.9(8) . . ?
C25 C24 C23 121.4(8) . . ?
C25 C24 H24 119.3 . . ?
C23 C24 H24 119.3 . . ?
C26 C25 C24 119.2(7) . . ?
C26 C25 C31 122.0(7) . . ?
C24 C25 C31 118.8(7) . . ?
C25 C26 C21 119.8(7) . . ?
C25 C26 H26 120.1 . . ?
C21 C26 H26 120.1 . . ?
C29 C27 C28 108.7(8) . . ?
C29 C27 C23 107.2(7) . . ?
C28 C27 C23 112.4(7) . . ?
C29 C27 C30 110.1(9) . . ?
C28 C27 C30 107.9(8) . . ?
C23 C27 C30 110.6(7) . . ?
C27 C28 H28A 109.5 . . ?
C27 C28 H28B 109.5 . . ?
H28A C28 H28B 109.5 . . ?
C27 C28 H28C 109.5 . . ?
H28A C28 H28C 109.5 . . ?
H28B C28 H28C 109.5 . . ?
C27 C29 H29A 109.5 . . ?
C27 C29 H29B 109.5 . . ?
H29A C29 H29B 109.5 . . ?
C27 C29 H29C 109.5 . . ?
H29A C29 H29C 109.5 . . ?
H29B C29 H29C 109.5 . . ?
C27 C30 H30A 109.5 . . ?
C27 C30 H30B 109.5 . . ?
H30A C30 H30B 109.5 . . ?
C27 C30 H30C 109.5 . . ?
H30A C30 H30C 109.5 . . ?
H30B C30 H30C 109.5 . . ?
C33 C31 C34 108.3(7) . . ?
C33 C31 C32 110.2(7) . . ?
C34 C31 C32 108.6(8) . . ?
C33 C31 C25 111.1(7) . . ?
C34 C31 C25 111.7(7) . . ?
C32 C31 C25 107.0(7) . . ?
C31 C32 H32A 109.5 . . ?
C31 C32 H32B 109.5 . . ?
H32A C32 H32B 109.5 . . ?
C31 C32 H32C 109.5 . . ?
H32A C32 H32C 109.5 . . ?
H32B C32 H32C 109.5 . . ?
C31 C33 H33A 109.5 . . ?
C31 C33 H33B 109.5 . . ?
H33A C33 H33B 109.5 . . ?
C31 C33 H33C 109.5 . . ?
H33A C33 H33C 109.5 . . ?
H33B C33 H33C 109.5 . . ?
C31 C34 H34A 109.5 . . ?
C31 C34 H34B 109.5 . . ?
H34A C34 H34B 109.5 . . ?
C31 C34 H34C 109.5 . . ?
H34A C34 H34C 109.5 . . ?
H34B C34 H34C 109.5 . . ?
C40 C35 C36 119.7(7) . . ?
C40 C35 C10 118.7(7) . . ?
C36 C35 C10 121.6(7) . . ?
C37 C36 C35 120.0(8) . . ?
C37 C36 H36 120.0 . . ?
C35 C36 H36 120.0 . . ?
C38 C37 C36 118.5(7) . . ?
C38 C37 C41 123.0(7) . . ?
C36 C37 C41 118.6(7) . . ?
C37 C38 C39 123.4(7) . . ?
C37 C38 H38 118.3 . . ?
C39 C38 H38 118.3 . . ?
C38 C39 C40 116.6(7) . . ?
C38 C39 C45 122.0(7) . . ?
C40 C39 C45 121.4(7) . . ?
C35 C40 C39 121.7(7) . . ?
C35 C40 H40 119.1 . . ?
C39 C40 H40 119.1 . . ?
C44 C41 C43 109.9(8) . . ?
C44 C41 C42 109.0(7) . . ?
C43 C41 C42 108.9(9) . . ?
C44 C41 C37 111.5(7) . . ?
C43 C41 C37 108.4(7) . . ?
C42 C41 C37 109.1(7) . . ?
C41 C42 H42A 109.5 . . ?
C41 C42 H42B 109.5 . . ?
H42A C42 H42B 109.5 . . ?
C41 C42 H42C 109.5 . . ?
H42A C42 H42C 109.5 . . ?
H42B C42 H42C 109.5 . . ?
C41 C43 H43A 109.5 . . ?
C41 C43 H43B 109.5 . . ?
H43A C43 H43B 109.5 . . ?
C41 C43 H43C 109.5 . . ?
H43A C43 H43C 109.5 . . ?
H43B C43 H43C 109.5 . . ?
C41 C44 H44A 109.5 . . ?
C41 C44 H44B 109.5 . . ?
H44A C44 H44B 109.5 . . ?
C41 C44 H44C 109.5 . . ?
H44A C44 H44C 109.5 . . ?
H44B C44 H44C 109.5 . . ?
C48 C45 C47 109.3(9) . . ?
C48 C45 C39 109.7(7) . . ?
C47 C45 C39 108.7(7) . . ?
C48 C45 C46 107.3(8) . . ?
C47 C45 C46 109.6(9) . . ?
C39 C45 C46 112.1(7) . . ?
C45 C46 H46A 109.5 . . ?
C45 C46 H46B 109.5 . . ?
H46A C46 H46B 109.5 . . ?
C45 C46 H46C 109.5 . . ?
H46A C46 H46C 109.5 . . ?
H46B C46 H46C 109.5 . . ?
C45 C47 H47A 109.5 . . ?
C45 C47 H47B 109.5 . . ?
H47A C47 H47B 109.5 . . ?
C45 C47 H47C 109.5 . . ?
H47A C47 H47C 109.5 . . ?
H47B C47 H47C 109.5 . . ?
C45 C48 H48A 109.5 . . ?
C45 C48 H48B 109.5 . . ?
H48A C48 H48B 109.5 . . ?
C45 C48 H48C 109.5 . . ?
H48A C48 H48C 109.5 . . ?
H48B C48 H48C 109.5 . . ?
C50 C49 C54 118.7(7) . . ?
C50 C49 C15 121.2(7) . . ?
C54 C49 C15 119.9(7) . . ?
C49 C50 C51 121.7(7) . . ?
C49 C50 H50 119.2 . . ?
C51 C50 H50 119.2 . . ?
C50 C51 C52 117.9(7) . . ?
C50 C51 C55 123.0(7) . . ?
C52 C51 C55 119.1(7) . . ?
C51 C52 C53 122.0(8) . . ?
C51 C52 H52 119.0 . . ?
C53 C52 H52 119.0 . . ?
C54 C53 C52 118.1(7) . . ?
C54 C53 C59 119.5(7) . . ?
C52 C53 C59 122.4(7) . . ?
C53 C54 C49 121.6(7) . . ?
C53 C54 H54 119.2 . . ?
C49 C54 H54 119.2 . . ?
C51 C55 C57 109.6(6) . . ?
C51 C55 C56 112.5(7) . . ?
C57 C55 C56 108.5(7) . . ?
C51 C55 C58 109.7(7) . . ?
C57 C55 C58 109.2(7) . . ?
C56 C55 C58 107.3(6) . . ?
C55 C56 H56A 109.5 . . ?
C55 C56 H56B 109.5 . . ?
H56A C56 H56B 109.5 . . ?
C55 C56 H56C 109.5 . . ?
H56A C56 H56C 109.5 . . ?
H56B C56 H56C 109.5 . . ?
C55 C57 H57A 109.5 . . ?
C55 C57 H57B 109.5 . . ?
H57A C57 H57B 109.5 . . ?
C55 C57 H57C 109.5 . . ?
H57A C57 H57C 109.5 . . ?
H57B C57 H57C 109.5 . . ?
C55 C58 H58A 109.5 . . ?
C55 C58 H58B 109.5 . . ?
H58A C58 H58B 109.5 . . ?
C55 C58 H58C 109.5 . . ?
H58A C58 H58C 109.5 . . ?
H58B C58 H58C 109.5 . . ?
C61 C59 C60 109.6(9) . . ?
C61 C59 C53 111.6(8) . . ?
C60 C59 C53 112.9(8) . . ?
C61 C59 C62 108.2(10) . . ?
C60 C59 C62 105.9(9) . . ?
C53 C59 C62 108.3(8) . . ?
C59 C60 H60A 109.5 . . ?
C59 C60 H60B 109.5 . . ?
H60A C60 H60B 109.5 . . ?
C59 C60 H60C 109.5 . . ?
H60A C60 H60C 109.5 . . ?
H60B C60 H60C 109.5 . . ?
C59 C61 H61A 109.5 . . ?
C59 C61 H61B 109.5 . . ?
H61A C61 H61B 109.5 . . ?
C59 C61 H61C 109.5 . . ?
H61A C61 H61C 109.5 . . ?
H61B C61 H61C 109.5 . . ?
C59 C62 H62A 109.5 . . ?
C59 C62 H62B 109.5 . . ?
H62A C62 H62B 109.5 . . ?
C59 C62 H62C 109.5 . . ?
H62A C62 H62C 109.5 . . ?
H62B C62 H62C 109.5 . . ?
N5 C63 C64 119.2(7) . . ?
N5 C63 C2 120.3(7) . . ?
C64 C63 C2 120.5(8) . . ?
C65 C64 C63 122.0(8) . . ?
C65 C64 H64 119.0 . . ?
C63 C64 H64 119.0 . . ?
C64 C65 C66 119.1(8) . . ?
C64 C65 H65 120.4 . . ?
C66 C65 H65 120.4 . . ?
C65 C66 C67 117.9(8) . . ?
C65 C66 H66 121.0 . . ?
C67 C66 H66 121.0 . . ?
N5 C67 C66 120.7(8) . . ?
N5 C67 H67 119.6 . . ?
C66 C67 H67 119.6 . . ?
O1C C1C Pt1 173.9(10) . . ?
Cl2S C1S Cl4S 108.7(5) . . ?
Cl2S C1S Cl3S 108.3(5) . . ?
Cl4S C1S Cl3S 111.3(6) . . ?
Cl2S C1S Cl1S 110.6(6) . . ?
Cl4S C1S Cl1S 108.6(5) . . ?
Cl3S C1S Cl1S 109.3(5) . . ?
Cl7S C2S Cl6S 110.1(6) . . ?
Cl7S C2S Cl8S 108.6(5) . . ?
Cl6S C2S Cl8S 109.7(6) . . ?
Cl7S C2S Cl5S 109.5(6) . . ?
Cl6S C2S Cl5S 109.7(6) . . ?
Cl8S C2S Cl5S 109.1(6) . . ?
Cl12 C3S Cl10 109.5(6) . . ?
Cl12 C3S Cl11 108.3(5) . . ?
Cl10 C3S Cl11 108.7(6) . . ?
Cl12 C3S Cl9S 112.4(6) . . ?
Cl10 C3S Cl9S 107.1(5) . . ?
Cl11 C3S Cl9S 110.7(5) . . ?
C4 N1 C1 105.5(6) . . ?
C4 N1 Ni1 127.5(5) . . ?
C1 N1 Ni1 127.0(5) . . ?
C9 N2 C6 104.8(6) . . ?
C9 N2 Ni1 127.2(5) . . ?
C6 N2 Ni1 127.9(5) . . ?
C11 N3 C14 105.5(6) . . ?
C11 N3 Ni1 126.6(5) . . ?
C14 N3 Ni1 127.8(5) . . ?
C19 N4 C16 104.7(6) . . ?
C19 N4 Ni1 127.7(5) . . ?
C16 N4 Ni1 127.6(5) . . ?
C63 N5 C67 120.2(7) . . ?
C63 N5 Pt1 123.2(6) . . ?
C67 N5 Pt1 115.8(5) . . ?
N4 Ni1 N3 90.0(3) . . ?
N4 Ni1 N1 90.0(3) . . ?
N3 Ni1 N1 178.0(3) . . ?
N4 Ni1 N2 178.0(3) . . ?
N3 Ni1 N2 89.9(3) . . ?
N1 Ni1 N2 90.2(3) . . ?
C1C Pt1 C20 91.1(3) . . ?
C1C Pt1 N5 173.8(3) . . ?
C20 Pt1 N5 90.5(3) . . ?
C1C Pt1 Cl1 85.5(3) . . ?
C20 Pt1 Cl1 175.3(2) . . ?
N5 Pt1 Cl1 92.54(18) . . ?

loop_
_geom_bond_atom_site_label_1
_geom_bond_atom_site_label_2
_geom_bond_distance
_geom_bond_site_symmetry_2
_geom_bond_publ_flag
C1 C20 1.366(11) . ?
C1 N1 1.383(9) . ?
C1 C2 1.440(11) . ?
C2 C3 1.356(11) . ?
C2 C63 1.449(11) . ?
C3 C4 1.411(11) . ?
C3 H3 0.9500 . ?
C4 N1 1.379(9) . ?
C4 C5 1.397(11) . ?
C5 C6 1.402(11) . ?
C5 C21 1.483(11) . ?
C6 N2 1.389(10) . ?
C6 C7 1.426(12) . ?
C7 C8 1.350(12) . ?
C7 H7 0.9500 . ?
C8 C9 1.433(11) . ?
C8 H8 0.9500 . ?
C9 C10 1.370(11) . ?
C9 N2 1.387(10) . ?
C10 C11 1.382(11) . ?
C10 C35 1.483(10) . ?
C11 N3 1.376(10) . ?
C11 C12 1.434(11) . ?
C12 C13 1.353(11) . ?
C12 H12 0.9500 . ?
C13 C14 1.431(11) . ?
C13 H13 0.9500 . ?
C14 N3 1.380(10) . ?
C14 C15 1.394(11) . ?
C15 C16 1.397(11) . ?
C15 C49 1.484(10) . ?
C16 N4 1.403(10) . ?
C16 C17 1.424(11) . ?
C17 C18 1.363(12) . ?
C17 H17 0.9500 . ?
C18 C19 1.440(11) . ?
C18 H18 0.9500 . ?
C19 N4 1.386(10) . ?
C19 C20 1.422(11) . ?
C20 Pt1 2.001(7) . ?
C21 C22 1.389(10) . ?
C21 C26 1.406(10) . ?
C22 C23 1.383(11) . ?
C22 H22 0.9500 . ?
C23 C24 1.398(11) . ?
C23 C27 1.540(11) . ?
C24 C25 1.389(11) . ?
C24 H24 0.9500 . ?
C25 C26 1.387(11) . ?
C25 C31 1.554(10) . ?
C26 H26 0.9500 . ?
C27 C29 1.510(14) . ?
C27 C28 1.533(12) . ?
C27 C30 1.541(13) . ?
C28 H28A 0.9800 . ?
C28 H28B 0.9800 . ?
C28 H28C 0.9800 . ?
C29 H29A 0.9800 . ?
C29 H29B 0.9800 . ?
C29 H29C 0.9800 . ?
C30 H30A 0.9800 . ?
C30 H30B 0.9800 . ?
C30 H30C 0.9800 . ?
C31 C33 1.524(11) . ?
C31 C34 1.527(13) . ?
C31 C32 1.543(13) . ?
C32 H32A 0.9800 . ?
C32 H32B 0.9800 . ?
C32 H32C 0.9800 . ?
C33 H33A 0.9800 . ?
C33 H33B 0.9800 . ?
C33 H33C 0.9800 . ?
C34 H34A 0.9800 . ?
C34 H34B 0.9800 . ?
C34 H34C 0.9800 . ?
C35 C40 1.379(11) . ?
C35 C36 1.405(10) . ?
C36 C37 1.399(11) . ?
C36 H36 0.9500 . ?
C37 C38 1.386(11) . ?
C37 C41 1.551(11) . ?
C38 C39 1.388(11) . ?
C38 H38 0.9500 . ?
C39 C40 1.413(11) . ?
C39 C45 1.531(11) . ?
C40 H40 0.9500 . ?
C41 C44 1.500(13) . ?
C41 C43 1.526(14) . ?
C41 C42 1.546(13) . ?
C42 H42A 0.9800 . ?
C42 H42B 0.9800 . ?
C42 H42C 0.9800 . ?
C43 H43A 0.9800 . ?
C43 H43B 0.9800 . ?
C43 H43C 0.9800 . ?
C44 H44A 0.9800 . ?
C44 H44B 0.9800 . ?
C44 H44C 0.9800 . ?
C45 C48 1.506(13) . ?
C45 C47 1.529(14) . ?
C45 C46 1.544(13) . ?
C46 H46A 0.9800 . ?
C46 H46B 0.9800 . ?
C46 H46C 0.9800 . ?
C47 H47A 0.9800 . ?
C47 H47B 0.9800 . ?
C47 H47C 0.9800 . ?
C48 H48A 0.9800 . ?
C48 H48B 0.9800 . ?
C48 H48C 0.9800 . ?
C49 C50 1.378(11) . ?
C49 C54 1.414(11) . ?
C50 C51 1.391(10) . ?
C50 H50 0.9500 . ?
C51 C52 1.399(11) . ?
C51 C55 1.538(10) . ?
C52 C53 1.402(12) . ?
C52 H52 0.9500 . ?
C53 C54 1.368(11) . ?
C53 C59 1.529(11) . ?
C54 H54 0.9500 . ?
C55 C57 1.542(12) . ?
C55 C56 1.548(12) . ?
C55 C58 1.558(11) . ?
C56 H56A 0.9800 . ?
C56 H56B 0.9800 . ?
C56 H56C 0.9800 . ?
C57 H57A 0.9800 . ?
C57 H57B 0.9800 . ?
C57 H57C 0.9800 . ?
C58 H58A 0.9800 . ?
C58 H58B 0.9800 . ?
C58 H58C 0.9800 . ?
C59 C61 1.492(15) . ?
C59 C60 1.505(14) . ?
C59 C62 1.529(16) . ?
C60 H60A 0.9800 . ?
C60 H60B 0.9800 . ?
C60 H60C 0.9800 . ?
C61 H61A 0.9800 . ?
C61 H61B 0.9800 . ?
C61 H61C 0.9800 . ?
C62 H62A 0.9800 . ?
C62 H62B 0.9800 . ?
C62 H62C 0.9800 . ?
C63 N5 1.329(11) . ?
C63 C64 1.391(12) . ?
C64 C65 1.365(11) . ?
C64 H64 0.9500 . ?
C65 C66 1.392(13) . ?
C65 H65 0.9500 . ?
C66 C67 1.399(13) . ?
C66 H66 0.9500 . ?
C67 N5 1.393(10) . ?
C67 H67 0.9500 . ?
C1C O1C 1.117(12) . ?
C1C Pt1 1.853(10) . ?
C1S Cl2S 1.724(9) . ?
C1S Cl4S 1.745(9) . ?
C1S Cl3S 1.753(10) . ?
C1S Cl1S 1.768(10) . ?
C2S Cl7S 1.748(11) . ?
C2S Cl6S 1.749(10) . ?
C2S Cl8S 1.767(11) . ?
C2S Cl5S 1.773(11) . ?
C3S Cl12 1.735(10) . ?
C3S Cl10 1.736(10) . ?
C3S Cl11 1.742(10) . ?
C3S Cl9S 1.748(10) . ?
Cl1 Pt1 2.378(2) . ?
N1 Ni1 1.909(6) . ?
N2 Ni1 1.910(6) . ?
N3 Ni1 1.906(6) . ?
N4 Ni1 1.886(6) . ?
N5 Pt1 2.060(7) . ?
